data_7250376
loop_
_publ_author_name
'Slater-Parry, Mari'
'Meally, Se\'an T.'
'Ratanasakprakan, Chotima'
'Townrow, David E.'
'Ellaby, Rebecca J.'
'Page, Samuel J.'
'Jones, Leigh F.'

_publ_section_title
;
 Pseudo [M(ii)7] (M = Co, Ni and Zn) metallocalix[6]arene hosts
 encapsulate a range of organic guest molecules in the solid state
;
_journal_issue 22
_journal_name_full CrystEngComm
_journal_page_first 3823
_journal_page_last 3832
_journal_paper_doi 10.1039/D5CE00341E
_journal_volume 27
_journal_year 2025
_chemical_formula_sum 'C65 H88 N8 O29 Zn7'
_chemical_formula_weight 1903.08
_chemical_name_common 2-fur-Zn7.3H2O
_chemical_name_systematic 2-fur-Zn7
_space_group_crystal_system trigonal
_space_group_IT_number 165
_space_group_name_Hall '-P 3 2"c'
_space_group_name_H-M_alt 'P -3 c 1'
_atom_sites_solution_hydrogens geom
_audit_creation_method SHELXL-2018/3
_audit_update_record
;
2024-11-19 deposited with the CCDC.	2025-05-13 downloaded from the CCDC.
;
_cell_angle_alpha 90
_cell_angle_beta 90
_cell_angle_gamma 120
_cell_formula_units_Z 2
_cell_length_a 14.064(2)
_cell_length_b 14.064(2)
_cell_length_c 23.056(5)
_cell_measurement_reflns_used 2236
_cell_measurement_temperature 150.0(1)
_cell_measurement_theta_max 29.1587
_cell_measurement_theta_min 3.0225
_cell_volume 3949.4(12)
_computing_cell_refinement
; 
crysalispro, oxford diffraction ltd., 
version 1.171.34.36 (release 02-08-2010 crysalis171 .net) 
(compiled aug  2 2010,13:00:58) 
;
_computing_data_collection
; 
crysalispro, oxford diffraction ltd., 
version 1.171.34.36 (release 02-08-2010 crysalis171 .net) 
(compiled aug  2 2010,13:00:58) 
;
_computing_data_reduction
; 
crysalispro, oxford diffraction ltd., 
version 1.171.34.36 (release 02-08-2010 crysalis171 .net) 
(compiled aug  2 2010,13:00:58) 
;
_computing_molecular_graphics 'ORTEX - P. McArdle, J.Appl.Cryst.,1995,28,65-65.'
_computing_publication_material 'Oscail - P. McArdle, J.Appl.Cryst.,2017,50,320-326.'
_computing_structure_refinement 'SHELXL-2018/3 (Sheldrick, 2018)'
_computing_structure_solution 'SHELXT - G.M.Sheldrick,Acta Crystallogr.A71(2015)3-8.'
_diffrn_ambient_temperature 150.0(1)
_diffrn_detector_area_resol_mean 16.1048
_diffrn_measured_fraction_theta_full 0.998
_diffrn_measured_fraction_theta_max 0.998
_diffrn_measurement_device_type 'xcalibur, sapphire3'
_diffrn_measurement_method '\w scans'
_diffrn_radiation_type MoK\a
_diffrn_radiation_wavelength 0.71073
_diffrn_reflns_av_R_equivalents 0.0660
_diffrn_reflns_av_unetI/netI 0.0771
_diffrn_reflns_Laue_measured_fraction_full 0.998
_diffrn_reflns_Laue_measured_fraction_max 0.998
_diffrn_reflns_limit_h_max 9
_diffrn_reflns_limit_h_min -16
_diffrn_reflns_limit_k_max 16
_diffrn_reflns_limit_k_min -12
_diffrn_reflns_limit_l_max 26
_diffrn_reflns_limit_l_min -27
_diffrn_reflns_number 7622
_diffrn_reflns_point_group_measured_fraction_full 0.998
_diffrn_reflns_point_group_measured_fraction_max 0.998
_diffrn_reflns_theta_full 25.242
_diffrn_reflns_theta_max 25.341
_diffrn_reflns_theta_min 3.029
_exptl_absorpt_coefficient_mu 2.162
_exptl_absorpt_correction_T_max 1.00000
_exptl_absorpt_correction_T_min 0.69269
_exptl_absorpt_correction_type multi-scan
_exptl_absorpt_process_details
; 
crysalispro, oxford diffraction ltd., 
version 1.171.34.36 (release 02-08-2010 crysalis171 .net) 
(compiled aug  2 2010,13:00:58) 
;
_exptl_crystal_colour Colourless
_exptl_crystal_density_diffrn 1.474
_exptl_crystal_description Parallelepiped
_exptl_crystal_F_000 1792
_exptl_crystal_recrystallization_method 'Re-crystallisation from solvent: methanol'
_exptl_crystal_size_max 0.08
_exptl_crystal_size_mid 0.04
_exptl_crystal_size_min 0.04
_platon_squeeze_details
;
;
_refine_diff_density_max 1.176
_refine_diff_density_min -0.792
_refine_diff_density_rms 0.144
_refine_ls_extinction_method none
_refine_ls_goodness_of_fit_ref 1.055
_refine_ls_hydrogen_treatment constr
_refine_ls_matrix_type full
_refine_ls_number_parameters 153
_refine_ls_number_reflns 2416
_refine_ls_number_restraints 0
_refine_ls_restrained_S_all 1.055
_refine_ls_R_factor_all 0.0836
_refine_ls_R_factor_gt 0.0582
_refine_ls_shift/su_max 0.000
_refine_ls_shift/su_mean 0.000
_refine_ls_structure_factor_coef Fsqd
_refine_ls_weighting_details 'w=1/[\s^2^(Fo^2^)+(0.0901P)^2^] where P=(Fo^2^+2Fc^2^)/3'
_refine_ls_weighting_scheme calc
_refine_ls_wR_factor_gt 0.1528
_refine_ls_wR_factor_ref 0.1656
_reflns_Friedel_coverage 0.000
_reflns_number_gt 1718
_reflns_number_total 2416
_reflns_threshold_expression 'I > 2\s(I)'
_cod_data_source_file d5ce00341e2.cif
_cod_data_source_block sm358xsr
_cod_depositor_comments 'Adding full bibliography for 7250376--7250384.cif.'
_cod_original_cell_volume 3949.3(14)
_cod_database_code 7250376
_shelx_shelxl_version_number 2018/3
_shelx_space_group_comment
; 
The symmetry employed for this shelxl refinement is uniquely defined 
by the following loop, which should always be used as a source of 
symmetry information in preference to the above space-group names. 
They are only intended as comments. 
;
_shelx_estimated_absorpt_t_min 0.846
_shelx_estimated_absorpt_t_max 0.918

loop_
_space_group_symop_operation_xyz
'x, y, z'
'-y, x-y, z'
'-x+y, -x, z'
'x-y, -y, -z+1/2'
'-x, -x+y, -z+1/2'
'y, x, -z+1/2'
'-x, -y, -z'
'y, -x+y, -z'
'x-y, x, -z'
'-x+y, y, z-1/2'
'x, x-y, z-1/2'
'-y, -x, z-1/2'

loop_
_atom_site_label
_atom_site_type_symbol
_atom_site_fract_x
_atom_site_fract_y
_atom_site_fract_z
_atom_site_U_iso_or_equiv
_atom_site_adp_type
_atom_site_occupancy
_atom_site_site_symmetry_order
_atom_site_calc_flag
_atom_site_refinement_flags_posn
_atom_site_refinement_flags_adp
_atom_site_refinement_flags_occupancy
_atom_site_disorder_assembly
_atom_site_disorder_group
Zn1 Zn 0.000000 0.000000 0.000000 0.0211(4) Uani 1 6 d S T P . .
O1 O -0.0046(3) -0.1333(3) 0.04520(15) 0.0222(8) Uani 1 1 d . . . . .
N1 N 0.1806(4) -0.2004(4) -0.0736(2) 0.0335(13) Uani 1 1 d . . . . .
C1 C 0.0102(8) -0.1344(8) 0.1095(4) 0.089(3) Uani 1 1 d . . . . .
H1A H -0.051400 -0.134364 0.129311 0.133 Uiso 1 1 calc R U . . .
H1B H 0.079036 -0.069125 0.120933 0.133 Uiso 1 1 calc R U . . .
H1C H 0.012738 -0.200515 0.120336 0.133 Uiso 1 1 calc R U . . .
Zn2 Zn -0.14744(6) -0.25467(5) 0.01144(3) 0.0250(3) Uani 1 1 d . . . . .
O2 O -0.0372(3) -0.2813(3) -0.03431(16) 0.0256(9) Uani 1 1 d . . . . .
N2 N -0.333333 -0.666667 -0.2955(4) 0.042(2) Uani 1 3 d S T P . .
C2 C -0.3540(5) -0.4949(5) -0.0468(3) 0.0462(18) Uani 1 1 d . . . . .
H2A H -0.399947 -0.505357 -0.080859 0.069 Uiso 1 1 calc R U . . .
H2B H -0.387557 -0.482675 -0.012494 0.069 Uiso 1 1 calc R U . . .
H2C H -0.347591 -0.560524 -0.040972 0.069 Uiso 1 1 calc R U . . .
O3 O -0.2469(3) -0.4015(3) -0.05581(19) 0.0350(11) Uani 1 1 d . . . . .
C3 C -0.1760(5) -0.4122(5) -0.0943(3) 0.0284(14) Uani 1 1 d . . . . .
O4 O -0.2377(4) -0.6498(4) -0.2958(2) 0.0667(16) Uani 1 1 d . . . . .
C4 C -0.2102(5) -0.4784(5) -0.1426(3) 0.0388(16) Uani 1 1 d . . . . .
H4 H -0.286199 -0.521963 -0.151323 0.047 Uiso 1 1 calc R U . . .
C5 C -0.1315(5) -0.4805(5) -0.1788(3) 0.0369(16) Uani 1 1 d . . . . .
H5 H -0.154376 -0.527144 -0.211841 0.044 Uiso 1 1 calc R U . . .
C6 C -0.0223(5) -0.4166(5) -0.1673(2) 0.0347(15) Uani 1 1 d . . . . .
H6 H 0.029895 -0.419699 -0.192169 0.042 Uiso 1 1 calc R U . . .
C7 C 0.0146(5) -0.3452(5) -0.1184(2) 0.0289(14) Uani 1 1 d . . . . .
C8 C -0.0633(5) -0.3432(4) -0.0808(2) 0.0243(13) Uani 1 1 d . . . . .
C9 C 0.1303(5) -0.2752(5) -0.1116(2) 0.0314(14) Uani 1 1 d . . . . .
H9 H 0.175339 -0.285510 -0.138667 0.038 Uiso 1 1 calc R U . . .
C10 C 0.3016(5) -0.1366(6) -0.0763(4) 0.060(2) Uani 1 1 d . . . . .
H10A H 0.332241 -0.147789 -0.040465 0.089 Uiso 1 1 calc R U . . .
H10B H 0.325656 -0.058406 -0.080590 0.089 Uiso 1 1 calc R U . . .
H10C H 0.327110 -0.161117 -0.109509 0.089 Uiso 1 1 calc R U . . .

loop_
_atom_site_aniso_label
_atom_site_aniso_U_11
_atom_site_aniso_U_22
_atom_site_aniso_U_33
_atom_site_aniso_U_23
_atom_site_aniso_U_13
_atom_site_aniso_U_12
Zn1 0.0209(5) 0.0209(5) 0.0216(8) 0.000 0.000 0.0104(3)
O1 0.027(2) 0.021(2) 0.0198(19) -0.0007(16) -0.0002(17) 0.0124(17)
N1 0.026(3) 0.036(3) 0.040(3) -0.009(3) 0.002(2) 0.017(2)
C1 0.103(8) 0.097(8) 0.086(7) -0.015(6) -0.013(6) 0.066(7)
Zn2 0.0259(4) 0.0221(4) 0.0273(4) 0.0017(3) 0.0059(3) 0.0123(3)
O2 0.025(2) 0.021(2) 0.028(2) -0.0010(17) 0.0061(17) 0.0091(17)
N2 0.049(4) 0.049(4) 0.027(5) 0.000 0.000 0.0246(19)
C2 0.036(4) 0.028(3) 0.068(5) 0.002(3) 0.006(4) 0.011(3)
O3 0.022(2) 0.028(2) 0.044(3) -0.012(2) 0.000(2) 0.0041(19)
C3 0.033(3) 0.023(3) 0.030(3) -0.001(3) -0.002(3) 0.014(3)
O4 0.052(3) 0.078(4) 0.073(4) -0.030(3) -0.014(3) 0.035(3)
C4 0.031(4) 0.036(4) 0.036(4) -0.007(3) -0.004(3) 0.007(3)
C5 0.051(4) 0.035(4) 0.021(3) -0.006(3) -0.004(3) 0.019(3)
C6 0.043(4) 0.033(3) 0.022(3) 0.001(3) 0.011(3) 0.014(3)
C7 0.037(3) 0.029(3) 0.021(3) 0.008(3) 0.006(3) 0.016(3)
C8 0.029(3) 0.022(3) 0.024(3) -0.003(2) -0.002(3) 0.015(3)
C9 0.031(3) 0.040(4) 0.025(3) -0.007(3) 0.002(3) 0.020(3)
C10 0.026(4) 0.073(6) 0.070(5) -0.026(4) 0.003(4) 0.018(4)

loop_
_atom_type_symbol
_atom_type_description
_atom_type_scat_dispersion_real
_atom_type_scat_dispersion_imag
_atom_type_scat_source
C C 0.0033 0.0016 'International Tables Vol C Tables 4.2.6.8 and 6.1.1.4'
H H 0.0000 0.0000 'International Tables Vol C Tables 4.2.6.8 and 6.1.1.4'
N N 0.0061 0.0033 'International Tables Vol C Tables 4.2.6.8 and 6.1.1.4'
O O 0.0106 0.0060 'International Tables Vol C Tables 4.2.6.8 and 6.1.1.4'
Zn Zn 0.2839 1.4301 'International Tables Vol C Tables 4.2.6.8 and 6.1.1.4'

loop_
_geom_angle_atom_site_label_1
_geom_angle_atom_site_label_2
_geom_angle_atom_site_label_3
_geom_angle
_geom_angle_site_symmetry_1
_geom_angle_site_symmetry_3
_geom_angle_publ_flag
O1 Zn1 O1 97.85(12) . 2 ?
O1 Zn1 O1 82.15(12) . 8 ?
O1 Zn1 O1 180.0(4) 2 8 ?
O1 Zn1 O1 180.00(16) . 7 ?
O1 Zn1 O1 82.15(12) 2 7 ?
O1 Zn1 O1 97.85(12) 8 7 ?
O1 Zn1 O1 97.85(12) . 3 ?
O1 Zn1 O1 97.85(12) 2 3 ?
O1 Zn1 O1 82.15(12) 8 3 ?
O1 Zn1 O1 82.15(12) 7 3 ?
O1 Zn1 O1 82.15(12) . 9 ?
O1 Zn1 O1 82.15(12) 2 9 ?
O1 Zn1 O1 97.85(12) 8 9 ?
O1 Zn1 O1 97.85(12) 7 9 ?
O1 Zn1 O1 180.0(2) 3 9 ?
C1 O1 Zn2 117.0(4) . . ?
C1 O1 Zn1 123.6(4) . . ?
Zn2 O1 Zn1 97.75(15) . . ?
C1 O1 Zn2 119.5(4) . 9 ?
Zn2 O1 Zn2 98.78(14) . 9 ?
Zn1 O1 Zn2 94.81(14) . 9 ?
C9 N1 C10 117.8(5) . . ?
C9 N1 Zn2 126.2(4) . 9 ?
C10 N1 Zn2 115.7(4) . 9 ?
O1 C1 H1A 109.5 . . ?
O1 C1 H1B 109.5 . . ?
H1A C1 H1B 109.5 . . ?
O1 C1 H1C 109.5 . . ?
H1A C1 H1C 109.5 . . ?
H1B C1 H1C 109.5 . . ?
O2 Zn2 O1 113.73(15) 8 . ?
O2 Zn2 O2 163.03(9) 8 . ?
O1 Zn2 O2 80.28(14) . . ?
O2 Zn2 N1 86.30(17) 8 8 ?
O1 Zn2 N1 103.41(18) . 8 ?
O2 Zn2 N1 100.13(17) . 8 ?
O2 Zn2 O1 78.62(14) 8 8 ?
O1 Zn2 O1 83.92(19) . 8 ?
O2 Zn2 O1 94.10(14) . 8 ?
N1 Zn2 O1 164.88(16) 8 8 ?
O2 Zn2 O3 93.92(15) 8 . ?
O1 Zn2 O3 151.45(14) . . ?
O2 Zn2 O3 71.29(14) . . ?
N1 Zn2 O3 84.58(18) 8 . ?
O1 Zn2 O3 95.26(15) 8 . ?
O2 Zn2 Zn2 151.60(11) 8 9 ?
O1 Zn2 Zn2 41.75(10) . 9 ?
O2 Zn2 Zn2 39.12(10) . 9 ?
N1 Zn2 Zn2 110.76(14) 8 9 ?
O1 Zn2 Zn2 83.59(9) 8 9 ?
O3 Zn2 Zn2 109.71(10) . 9 ?
O2 Zn2 Zn2 39.73(10) 8 8 ?
O1 Zn2 Zn2 96.23(10) . 8 ?
O2 Zn2 Zn2 133.16(11) . 8 ?
N1 Zn2 Zn2 125.69(14) 8 8 ?
O1 Zn2 Zn2 39.46(9) 8 8 ?
O3 Zn2 Zn2 101.15(11) . 8 ?
Zn2 Zn2 Zn2 117.270(13) 9 8 ?
C8 O2 Zn2 130.2(4) . 9 ?
C8 O2 Zn2 123.6(4) . . ?
Zn2 O2 Zn2 101.15(16) 9 . ?
O4 N2 O4 120.000(11) . 3_545 ?
O4 N2 O4 119.996(11) . 2_445 ?
O4 N2 O4 119.998(12) 3_545 2_445 ?
O3 C2 H2A 109.5 . . ?
O3 C2 H2B 109.5 . . ?
H2A C2 H2B 109.5 . . ?
O3 C2 H2C 109.5 . . ?
H2A C2 H2C 109.5 . . ?
H2B C2 H2C 109.5 . . ?
C3 O3 C2 118.1(4) . . ?
C3 O3 Zn2 111.3(3) . . ?
C2 O3 Zn2 126.1(4) . . ?
C4 C3 O3 124.1(5) . . ?
C4 C3 C8 122.3(6) . . ?
O3 C3 C8 113.5(5) . . ?
C3 C4 C5 119.0(6) . . ?
C3 C4 H4 120.5 . . ?
C5 C4 H4 120.5 . . ?
C6 C5 C4 120.8(6) . . ?
C6 C5 H5 119.6 . . ?
C4 C5 H5 119.6 . . ?
C5 C6 C7 120.9(6) . . ?
C5 C6 H6 119.5 . . ?
C7 C6 H6 119.5 . . ?
C8 C7 C6 119.2(6) . . ?
C8 C7 C9 123.3(5) . . ?
C6 C7 C9 117.5(5) . . ?
O2 C8 C7 123.6(5) . . ?
O2 C8 C3 118.6(5) . . ?
C7 C8 C3 117.7(5) . . ?
N1 C9 C7 127.8(6) . . ?
N1 C9 H9 116.1 . . ?
C7 C9 H9 116.1 . . ?
N1 C10 H10A 109.5 . . ?
N1 C10 H10B 109.5 . . ?
H10A C10 H10B 109.5 . . ?
N1 C10 H10C 109.5 . . ?
H10A C10 H10C 109.5 . . ?
H10B C10 H10C 109.5 . . ?

loop_
_geom_bond_atom_site_label_1
_geom_bond_atom_site_label_2
_geom_bond_distance
_geom_bond_site_symmetry_2
_geom_bond_publ_flag
Zn1 O1 2.117(3) . ?
Zn1 O1 2.117(3) 2 ?
Zn1 O1 2.117(3) 8 ?
Zn1 O1 2.117(3) 7 ?
Zn1 O1 2.117(3) 3 ?
Zn1 O1 2.117(3) 9 ?
O1 C1 1.498(10) . ?
O1 Zn2 2.032(4) . ?
O1 Zn2 2.129(4) 9 ?
N1 C9 1.278(7) . ?
N1 C10 1.476(8) . ?
N1 Zn2 2.106(5) 9 ?
C1 H1A 0.9800 . ?
C1 H1B 0.9800 . ?
C1 H1C 0.9800 . ?
Zn2 O2 2.031(4) 8 ?
Zn2 O2 2.058(4) . ?
Zn2 O3 2.395(4) . ?
Zn2 Zn2 3.1589(8) 9 ?
Zn2 Zn2 3.1589(8) 8 ?
O2 C8 1.313(6) . ?
N2 O4 1.243(5) . ?
N2 O4 1.243(5) 3_545 ?
N2 O4 1.243(5) 2_445 ?
C2 O3 1.435(7) . ?
C2 H2A 0.9800 . ?
C2 H2B 0.9800 . ?
C2 H2C 0.9800 . ?
O3 C3 1.398(7) . ?
C3 C4 1.375(8) . ?
C3 C8 1.419(8) . ?
C4 C5 1.399(9) . ?
C4 H4 0.9500 . ?
C5 C6 1.362(8) . ?
C5 H5 0.9500 . ?
C6 C7 1.423(8) . ?
C6 H6 0.9500 . ?
C7 C8 1.408(8) . ?
C7 C9 1.428(8) . ?
C9 H9 0.9500 . ?
C10 H10A 0.9800 . ?
C10 H10B 0.9800 . ?
C10 H10C 0.9800 . ?

loop_
_platon_squeeze_void_nr
_platon_squeeze_void_average_x
_platon_squeeze_void_average_y
_platon_squeeze_void_average_z
_platon_squeeze_void_volume
_platon_squeeze_void_count_electrons
_platon_squeeze_void_content
1 0.000 0.000 0.250 403 85 ' '
2 0.000 0.000 0.750 403 85 ' '
3 0.333 0.667 0.438 15 2 ' '
4 0.333 0.666 0.938 15 2 ' '
5 0.666 0.333 0.062 15 2 ' '
6 0.666 0.333 0.562 15 2 ' '
